data_2002971
loop_
_publ_author_name
'Ferguson, George'
'Glidewell, Christopher'
'Gregson, Richard M.'
'Lavender, Emma S.'

_publ_section_title
;
 Crystal engineering using bisphenols: interwoven ladders, sheet and
 framework structures in the binary adducts of 4,4'-sulfonyldiphenol
 with pyrazine (2/1), 4,4'-bipyridyl (1/1),
 <i>trans</i>-1,2-bis(4-pyridyl)ethene (1/1), 1,2-bis(4-pyridyl)ethane
 (1/1) and 4,4'-trimethylenedipyridine (1/1), and in
 4,4'-sulfonyldiphenol--4,4'-trimethylenedipiperidine--water (2/2/1)
;
_journal_coden_ASTM ASBSDK
_journal_issue 4
_journal_name_full
;
 Acta Crystallographica, Section B: Structural Science
;
_journal_page_first 573
_journal_page_last 590
_journal_paper_doi 10.1107/S0108768199002645
_journal_volume 55
_journal_year 1999
_chemical_formula_moiety '2(C12 H10 O4 S), C4 H4 N2'
_chemical_formula_sum 'C28 H24 N2 O8 S2'
_chemical_formula_weight 580.64
_chemical_name_systematic
;
4,4'-Sulfonyldiphenol-pyrazine (2/1)
;
_space_group_IT_number 14
_symmetry_cell_setting monoclinic
_symmetry_space_group_name_Hall '-P 2yab'
_symmetry_space_group_name_H-M 'P 1 21/a 1'
_cell_angle_alpha 90.00
_cell_angle_beta 110.869(8)
_cell_angle_gamma 90.00
_cell_formula_units_Z 2
_cell_length_a 8.3506(9)
_cell_length_b 18.0102(17)
_cell_length_c 9.6360(14)
_cell_measurement_reflns_used 25
_cell_measurement_temperature 294.0(10)
_cell_measurement_theta_max 20.35
_cell_measurement_theta_min 9.49
_cell_volume 1354.1(3)
_computing_cell_refinement 'SET4 & CELDIM (Enraf-Nonius, 1992)'
_computing_data_collection 'CAD4 (Enraf-Nonius, 1992)'
_computing_data_reduction 'DATRD2 in NRCVAX96 (Gabe et al., 1989)'
_computing_molecular_graphics 'NRCVAX96, ORTEP (Johnson, 1976), PLATON (Spek, 1998)'
_computing_publication_material 'NRCVAX96, SHELXL97  and WordPerfect macro PRPCIF97 (Ferguson, 1997)'
_computing_structure_refinement 'NRCVAX96 and SHELXL97 (Sheldrick, 1997b)'
_computing_structure_solution 'SHELXS97 (Sheldrick, 1997a)'
_diffrn_ambient_temperature 294.0(10)
_diffrn_measured_fraction_theta_full 0.999
_diffrn_measured_fraction_theta_max 0.999
_diffrn_measurement_device_type 'Enraf-Nonius CAD-4'
_diffrn_measurement_method \q/2\q
_diffrn_radiation_monochromator graphite
_diffrn_radiation_source 'X-ray tube'
_diffrn_radiation_type 'Mo K\a'
_diffrn_radiation_wavelength 0.7107
_diffrn_reflns_av_R_equivalents 0.008
_diffrn_reflns_av_sigmaI/netI 0.0184
_diffrn_reflns_limit_h_max 10
_diffrn_reflns_limit_h_min -10
_diffrn_reflns_limit_k_max 23
_diffrn_reflns_limit_k_min 0
_diffrn_reflns_limit_l_max 12
_diffrn_reflns_limit_l_min 0
_diffrn_reflns_number 3271
_diffrn_reflns_theta_full 27.40
_diffrn_reflns_theta_max 27.40
_diffrn_reflns_theta_min 2.26
_diffrn_standards_decay_% 'no decay, variation 1.0'
_diffrn_standards_interval_time 240
_diffrn_standards_number 3
_exptl_absorpt_coefficient_mu 0.251
_exptl_absorpt_correction_T_max .9505
_exptl_absorpt_correction_T_min .9153
_exptl_absorpt_correction_type gaussian
_exptl_absorpt_process_details 'ABSO in NRCVAX (Gabe et al., 1989)'
_exptl_crystal_colour colourless
_exptl_crystal_density_diffrn 1.424
_exptl_crystal_density_meas ?
_exptl_crystal_description plate
_exptl_crystal_F_000 604
_exptl_crystal_size_max .42
_exptl_crystal_size_mid .35
_exptl_crystal_size_min .25
_refine_diff_density_max 0.248
_refine_diff_density_min -0.221
_refine_ls_extinction_method none
_refine_ls_goodness_of_fit_ref 1.035
_refine_ls_hydrogen_treatment constr
_refine_ls_matrix_type full
_refine_ls_number_parameters 183
_refine_ls_number_reflns 3102
_refine_ls_number_restraints 0
_refine_ls_restrained_S_all 1.035
_refine_ls_R_factor_all 0.0489
_refine_ls_R_factor_gt 0.0356
_refine_ls_shift/su_max 0.000
_refine_ls_shift/su_mean 0.000
_refine_ls_structure_factor_coef Fsqd
_refine_ls_weighting_details 'w=1/[\s^2^(Fo^2^)+(0.0514P)^2^+0.2603P] where P=(Fo^2^+2Fc^2^)/3'
_refine_ls_weighting_scheme calc
_refine_ls_wR_factor_ref 0.0966
_reflns_number_gt 2431
_reflns_number_total 3102
_reflns_threshold_expression >2\s(I)
_cod_data_source_file cf0004.cif
_cod_data_source_block 5
_cod_depositor_comments
;
The following automatic conversions were performed:

'_refine_ls_weighting_scheme' value 'calc
w=1/[\s^2^(Fo^2^)+(0.0514P)^2^+0.2603P] where P=(Fo^2^+2Fc^2^)/3' was
changed to 'calc'. New tag '_refine_ls_weighting_details' was
created. The value of the new tag was set to
'w=1/[\s^2^(Fo^2^)+(0.0514P)^2^+0.2603P] where P=(Fo^2^+2Fc^2^)/3'.

Automatic conversion script
Id: cif_fix_values 3143 2015-03-26 13:38:13Z robertas 
;
_cod_original_sg_symbol_H-M 'P 21/a'
_cod_database_code 2002971
_cod_database_fobs_code 2002971

loop_
_symmetry_equiv_pos_as_xyz
'x, y, z'
'-x+1/2, y+1/2, -z'
'-x, -y, -z'
'x-1/2, -y-1/2, z'

loop_
_atom_site_label
_atom_site_fract_x
_atom_site_fract_y
_atom_site_fract_z
_atom_site_U_iso_or_equiv
_atom_site_adp_type
_atom_site_calc_flag
_atom_site_refinement_flags
_atom_site_occupancy
_atom_site_disorder_assembly
_atom_site_disorder_group
_atom_site_type_symbol
S1 0.36932(5) 0.92714(2) 0.17153(5) 0.04010(13) Uani d . 1 . . S
O11 0.38809(15) 0.99950(6) 0.23802(15) 0.0559(3) Uani d . 1 . . O
O12 0.43825(16) 0.91427(8) 0.05627(15) 0.0584(4) Uani d . 1 . . O
O14 0.6544(2) 0.71281(7) 0.65639(14) 0.0660(4) Uani d . 1 . . O
O24 -0.35317(14) 0.83936(7) -0.05886(14) 0.0514(3) Uani d . 1 . . O
C11 0.46227(18) 0.86282(8) 0.31429(17) 0.0364(3) Uani d . 1 . . C
C12 0.4813(2) 0.88156(9) 0.45905(18) 0.0429(4) Uani d . 1 . . C
C13 0.5472(2) 0.83100(9) 0.5723(2) 0.0478(4) Uani d . 1 . . C
C14 0.5934(2) 0.76059(9) 0.54101(19) 0.0453(4) Uani d . 1 . . C
C15 0.5778(2) 0.74230(9) 0.3968(2) 0.0519(4) Uani d . 1 . . C
C16 0.5119(2) 0.79304(9) 0.28341(19) 0.0474(4) Uani d . 1 . . C
C21 0.15116(18) 0.90416(8) 0.09853(16) 0.0341(3) Uani d . 1 . . C
C22 0.03652(19) 0.94115(9) 0.14798(17) 0.0381(3) Uani d . 1 . . C
C23 -0.13372(19) 0.92083(9) 0.09453(17) 0.0393(3) Uani d . 1 . . C
C24 -0.18836(19) 0.86301(9) -0.00616(16) 0.0376(3) Uani d . 1 . . C
C25 -0.0738(2) 0.82674(9) -0.05755(19) 0.0435(4) Uani d . 1 . . C
C26 0.0959(2) 0.84748(9) -0.00537(18) 0.0425(4) Uani d . 1 . . C
N1 0.5778(2) 0.56714(8) 0.55556(18) 0.0539(4) Uani d . 1 . . N
C2 0.4100(2) 0.56163(10) 0.4824(2) 0.0560(5) Uani d . 1 . . C
C6 0.6667(2) 0.50485(11) 0.5726(2) 0.0539(5) Uani d . 1 . . C
H14 0.6463 0.6702 0.6248 0.099 Uiso calc R 1 . . H
H24 -0.4094 0.8634 -0.0201 0.077 Uiso calc R 1 . . H
H12 0.4492 0.9286 0.4796 0.051 Uiso calc R 1 . . H
H13 0.5607 0.8439 0.6693 0.057 Uiso calc R 1 . . H
H15 0.6120 0.6957 0.3766 0.062 Uiso calc R 1 . . H
H16 0.5007 0.7806 0.1867 0.057 Uiso calc R 1 . . H
H22 0.0740 0.9794 0.2168 0.046 Uiso calc R 1 . . H
H23 -0.2119 0.9459 0.1261 0.047 Uiso calc R 1 . . H
H25 -0.1115 0.7887 -0.1268 0.052 Uiso calc R 1 . . H
H26 0.1734 0.8236 -0.0396 0.051 Uiso calc R 1 . . H
H2 0.3426 0.6041 0.4679 0.067 Uiso calc R 1 . . H
H6 0.7845 0.5062 0.6232 0.065 Uiso calc R 1 . . H

loop_
_atom_site_aniso_label
_atom_site_aniso_U_11
_atom_site_aniso_U_22
_atom_site_aniso_U_33
_atom_site_aniso_U_12
_atom_site_aniso_U_13
_atom_site_aniso_U_23
S1 0.02949(19) 0.0406(2) 0.0475(2) -0.00094(15) 0.01038(16) 0.00472(17)
O11 0.0439(7) 0.0367(6) 0.0724(8) -0.0039(5) 0.0028(6) 0.0021(6)
O12 0.0420(6) 0.0789(9) 0.0612(8) 0.0045(6) 0.0268(6) 0.0168(7)
O14 0.0895(11) 0.0456(7) 0.0473(7) 0.0030(7) 0.0052(7) 0.0045(6)
O24 0.0338(6) 0.0634(8) 0.0546(7) -0.0094(5) 0.0130(5) -0.0065(6)
C11 0.0284(7) 0.0367(7) 0.0400(8) 0.0014(6) 0.0070(6) -0.0016(6)
C12 0.0416(8) 0.0375(8) 0.0464(9) 0.0020(6) 0.0118(7) -0.0082(7)
C13 0.0542(10) 0.0463(9) 0.0380(8) -0.0003(8) 0.0106(7) -0.0072(7)
C14 0.0447(9) 0.0392(8) 0.0424(9) -0.0012(7) 0.0039(7) -0.0003(7)
C15 0.0619(11) 0.0374(8) 0.0504(10) 0.0115(8) 0.0125(8) -0.0058(7)
C16 0.0534(10) 0.0452(9) 0.0395(8) 0.0075(7) 0.0113(7) -0.0070(7)
C21 0.0286(7) 0.0366(7) 0.0347(7) 0.0013(6) 0.0084(6) 0.0021(6)
C22 0.0368(8) 0.0414(8) 0.0340(7) 0.0005(6) 0.0102(6) -0.0050(6)
C23 0.0340(7) 0.0494(9) 0.0351(8) 0.0051(6) 0.0131(6) -0.0008(7)
C24 0.0321(7) 0.0440(8) 0.0334(7) -0.0013(6) 0.0076(6) 0.0059(6)
C25 0.0413(8) 0.0428(8) 0.0429(9) -0.0023(7) 0.0105(7) -0.0103(7)
C26 0.0370(8) 0.0466(9) 0.0449(9) 0.0054(6) 0.0158(7) -0.0052(7)
N1 0.0510(9) 0.0475(8) 0.0582(9) 0.0007(7) 0.0133(7) 0.0091(7)
C2 0.0482(10) 0.0464(10) 0.0712(12) 0.0123(8) 0.0188(9) 0.0132(9)
C6 0.0381(8) 0.0579(10) 0.0601(11) 0.0045(8) 0.0106(8) 0.0193(9)

loop_
_atom_type_symbol
_atom_type_description
_atom_type_scat_dispersion_real
_atom_type_scat_dispersion_imag
_atom_type_scat_source
C C 0.0033 0.0016 'International Tables Vol C Tables 4.2.6.8 and 6.1.1.4'
H H 0.0000 0.0000 'International Tables Vol C Tables 4.2.6.8 and 6.1.1.4'
N N 0.0061 0.0033 'International Tables Vol C Tables 4.2.6.8 and 6.1.1.4'
O O 0.0106 0.0060 'International Tables Vol C Tables 4.2.6.8 and 6.1.1.4'
S S 0.1246 0.1234 'International Tables Vol C Tables 4.2.6.8 and 6.1.1.4'

loop_
_geom_angle_atom_site_label_1
_geom_angle_atom_site_label_2
_geom_angle_atom_site_label_3
_geom_angle_site_symmetry_3
_geom_angle
_geom_angle_publ_flag
O11 S1 O12 . 118.69(8) no
O11 S1 C21 . 109.03(7) no
O12 S1 C21 . 107.24(8) no
O11 S1 C11 . 107.58(7) no
O12 S1 C11 . 108.17(8) no
C21 S1 C11 . 105.37(7) no
C16 C11 C12 . 119.97(15) no
C16 C11 S1 . 120.81(12) no
C12 C11 S1 . 119.19(12) no
C13 C12 C11 . 120.41(15) no
C12 C13 C14 . 119.65(16) no
O14 C14 C15 . 123.03(15) no
O14 C14 C13 . 116.99(16) no
C15 C14 C13 . 119.98(16) no
C16 C15 C14 . 120.27(15) no
C15 C16 C11 . 119.69(15) no
C22 C21 C26 . 120.64(14) no
C22 C21 S1 . 119.74(12) no
C26 C21 S1 . 119.59(11) no
C23 C22 C21 . 119.47(14) no
C22 C23 C24 . 120.00(14) no
O24 C24 C23 . 122.41(14) no
O24 C24 C25 . 117.12(14) no
C23 C24 C25 . 120.47(14) no
C26 C25 C24 . 119.55(15) no
C25 C26 C21 . 119.83(14) no
C6 N1 C2 . 116.18(16) no
N1 C2 C6 3_666 121.92(16) no
N1 C6 C2 3_666 121.91(17) no

loop_
_geom_bond_atom_site_label_1
_geom_bond_atom_site_label_2
_geom_bond_site_symmetry_2
_geom_bond_distance
_geom_bond_publ_flag
S1 O11 . 1.4360(13) no
S1 O12 . 1.4401(13) no
S1 C21 . 1.7527(15) no
S1 C11 . 1.7539(15) no
O14 C14 . 1.354(2) no
O24 C24 . 1.3548(18) no
C11 C16 . 1.388(2) no
C11 C12 . 1.388(2) no
C12 C13 . 1.377(2) no
C13 C14 . 1.390(2) no
C14 C15 . 1.388(2) no
C15 C16 . 1.380(2) no
C21 C22 . 1.383(2) no
C21 C26 . 1.389(2) no
C22 C23 . 1.378(2) no
C23 C24 . 1.385(2) no
C24 C25 . 1.387(2) no
C25 C26 . 1.376(2) no
N1 C6 . 1.323(2) no
N1 C2 . 1.329(2) no
C2 C6 3_666 1.372(3) no
C6 C2 3_666 1.372(3) no

loop_
_geom_hbond_atom_site_label_D
_geom_hbond_atom_site_label_H
_geom_hbond_atom_site_label_A
_geom_hbond_site_symmetry_A
_geom_hbond_distance_DH
_geom_hbond_distance_HA
_geom_hbond_distance_DA
_geom_hbond_angle_DHA
_geom_hbond_publ_flag
O14 H14 N1 . .82 1.99 2.792(2) 167 no
O24 H24 O12 1_455 .82 1.91 2.732(2) 174 no
C6 H6 O11 2_646 .93 2.58 3.511(2) 176 no
C12 H12 O11 . .93 2.54 2.911(2) 104 no
C13 H13 O24 1_656 .93 2.46 3.353(2) 161 yes
C22 H22 O11 . .93 2.58 2.943(2) 104 no

loop_
_geom_torsion_atom_site_label_1
_geom_torsion_atom_site_label_2
_geom_torsion_atom_site_label_3
_geom_torsion_atom_site_label_4
_geom_torsion_site_symmetry_4
_geom_torsion
_geom_torsion_publ_flag
O11 S1 C11 C16 . -159.94(13) no
O12 S1 C11 C16 . -30.60(16) no
C21 S1 C11 C16 . 83.84(15) no
O11 S1 C11 C12 . 22.02(15) no
O12 S1 C11 C12 . 151.36(13) no
C21 S1 C11 C12 . -94.21(14) no
C16 C11 C12 C13 . -.8(2) no
S1 C11 C12 C13 . 177.27(13) no
C11 C12 C13 C14 . -.6(3) no
C12 C13 C14 O14 . -178.76(16) no
C12 C13 C14 C15 . 1.9(3) no
O14 C14 C15 C16 . 178.83(17) no
C13 C14 C15 C16 . -1.9(3) no
C14 C15 C16 C11 . .5(3) no
C12 C11 C16 C15 . .8(3) no
S1 C11 C16 C15 . -177.21(14) no
O11 S1 C21 C22 . -19.49(15) no
O12 S1 C21 C22 . -149.18(13) no
C11 S1 C21 C22 . 95.74(13) no
O11 S1 C21 C26 . 162.34(13) no
O12 S1 C21 C26 . 32.65(15) no
C11 S1 C21 C26 . -82.43(14) no
C26 C21 C22 C23 . .7(2) no
S1 C21 C22 C23 . -177.44(12) no
C21 C22 C23 C24 . 1.0(2) no
C22 C23 C24 O24 . 178.02(14) no
C22 C23 C24 C25 . -2.1(2) no
O24 C24 C25 C26 . -178.68(15) no
C23 C24 C25 C26 . 1.4(2) no
C24 C25 C26 C21 . .3(3) no
C22 C21 C26 C25 . -1.4(2) no
S1 C21 C26 C25 . 176.78(13) no
C6 N1 C2 C6 3_666 -.1(3) no
C2 N1 C6 C2 3_666 .1(3) no
